data_7010464
loop_
_publ_author_name
'Thu\'ery, Pierre'
'Nierlich, Martine'
'Vicens, Jacques'
'Masci, Bernardo'

_publ_section_title
;
 Uranyl ion complexation by medium and large homooxacalixarenes: from
 mono- to poly-uranate complexes
;
_journal_issue 6
_journal_name_full 'Journal of the Chemical Society, Dalton Transactions'
_journal_page_first 867
_journal_paper_doi 10.1039/b009364p
_journal_year 2001
_chemical_formula_sum 'C53.5 H57.5 N3.5 O14 U2'
_chemical_formula_weight 1449.59
_space_group_IT_number 14
_symmetry_cell_setting monoclinic
_symmetry_space_group_name_Hall '-P 2yn'
_symmetry_space_group_name_H-M 'P 1 21/n 1'
_atom_sites_solution_hydrogens geom
_atom_sites_solution_primary direct
_atom_sites_solution_secondary difmap
_audit_creation_method SHELXL-97
_cell_angle_alpha 90.00
_cell_angle_beta 98.454(3)
_cell_angle_gamma 90.00
_cell_formula_units_Z 4
_cell_length_a 11.2810(4)
_cell_length_b 25.6482(16)
_cell_length_c 17.9607(11)
_cell_measurement_reflns_used 33418
_cell_measurement_temperature 100(2)
_cell_measurement_theta_max 25.68
_cell_measurement_theta_min 2.56
_cell_volume 5140.2(5)
_computing_cell_refinement 'DENZO-SMN (Otwinowski & Minor, 1997)'
_computing_data_collection 'Kappa-CCD software (Nonius B.V., 1997)'
_computing_data_reduction 'DENZO-SMN (Otwinowski & Minor, 1997)'
_computing_molecular_graphics 'SHELXTL (Sheldrick, 1999)'
_computing_publication_material 'SHELXTL (Sheldrick, 1999)'
_computing_structure_refinement 'SHELXL-97 (Sheldrick, 1997)'
_computing_structure_solution 'SHELXS-97 (Sheldrick, 1990)'
_diffrn_ambient_temperature 100(2)
_diffrn_detector_area_resol_mean 18
_diffrn_measured_fraction_theta_full 0.910
_diffrn_measured_fraction_theta_max 0.910
_diffrn_measurement_device_type 'Nonius Kappa-CCD'
_diffrn_measurement_method '\f scans'
_diffrn_radiation_monochromator graphite
_diffrn_radiation_source 'fine-focus sealed tube'
_diffrn_radiation_type MoK\a
_diffrn_radiation_wavelength 0.71073
_diffrn_reflns_av_R_equivalents 0.1033
_diffrn_reflns_av_sigmaI/netI 0.0830
_diffrn_reflns_limit_h_max 11
_diffrn_reflns_limit_h_min -11
_diffrn_reflns_limit_k_max 31
_diffrn_reflns_limit_k_min -30
_diffrn_reflns_limit_l_max 21
_diffrn_reflns_limit_l_min -21
_diffrn_reflns_number 33418
_diffrn_reflns_theta_full 25.68
_diffrn_reflns_theta_max 25.68
_diffrn_reflns_theta_min 2.56
_diffrn_standards_decay_% 0
_exptl_absorpt_coefficient_mu 6.364
_exptl_absorpt_correction_T_max 0.225
_exptl_absorpt_correction_T_min 0.180
_exptl_absorpt_correction_type empirical
_exptl_absorpt_process_details 'program MULABS from PLATON (Spek, 1997)'
_exptl_crystal_colour 'translucent orange'
_exptl_crystal_density_diffrn 1.873
_exptl_crystal_density_meas ?
_exptl_crystal_description platelet
_exptl_crystal_F_000 2796
_exptl_crystal_size_max 0.35
_exptl_crystal_size_mid 0.20
_exptl_crystal_size_min 0.02
_refine_diff_density_max 1.708
_refine_diff_density_min -1.011
_refine_diff_density_rms 0.177
_refine_ls_extinction_method none
_refine_ls_goodness_of_fit_ref 1.004
_refine_ls_hydrogen_treatment mixed
_refine_ls_matrix_type full
_refine_ls_number_parameters 662
_refine_ls_number_reflns 8887
_refine_ls_number_restraints 0
_refine_ls_restrained_S_all 1.004
_refine_ls_R_factor_all 0.0891
_refine_ls_R_factor_gt 0.0514
_refine_ls_shift/su_max 0.001
_refine_ls_shift/su_mean 0.000
_refine_ls_structure_factor_coef Fsqd
_refine_ls_weighting_details 'calc w=1/[\s^2^(Fo^2^)+(0.0611P)^2^] where P=(Fo^2^+2Fc^2^)/3'
_refine_ls_weighting_scheme calc
_refine_ls_wR_factor_gt 0.1102
_refine_ls_wR_factor_ref 0.1265
_reflns_number_gt 5945
_reflns_number_total 8887
_reflns_threshold_expression >2sigma(I)
_cod_data_source_file b009364p.txt
_cod_data_source_block 6
_cod_original_sg_symbol_H-M P2(1)/n
_cod_original_formula_sum 'C53.50 H57.50 N3.50 O14 U2'
_cod_database_code 7010464

loop_
_symmetry_equiv_pos_as_xyz
'x, y, z'
'-x+1/2, y+1/2, -z+1/2'
'-x, -y, -z'
'x-1/2, -y-1/2, z-1/2'

loop_
_atom_site_label
_atom_site_type_symbol
_atom_site_fract_x
_atom_site_fract_y
_atom_site_fract_z
_atom_site_U_iso_or_equiv
_atom_site_adp_type
_atom_site_occupancy
_atom_site_symmetry_multiplicity
_atom_site_calc_flag
_atom_site_refinement_flags
_atom_site_disorder_assembly
_atom_site_disorder_group
U1 U 1.26225(3) 0.214503(16) 0.890422(18) 0.02410(11) Uani 1 1 d . . .
U2 U 1.54839(3) 0.214783(16) 0.788707(18) 0.02355(11) Uani 1 1 d . . .
O1 O 1.2094(6) 0.2950(3) 0.9222(4) 0.0318(17) Uani 1 1 d . . .
O2 O 1.0249(5) 0.2191(3) 0.8808(4) 0.0295(15) Uani 1 1 d . . .
O3 O 1.1866(5) 0.1333(3) 0.8945(4) 0.0307(16) Uani 1 1 d . . .
O4 O 1.3012(5) 0.0777(3) 0.7443(4) 0.0323(16) Uani 1 1 d . . .
O5 O 1.5821(5) 0.1347(3) 0.7438(3) 0.0271(15) Uani 1 1 d . . .
O6 O 1.6463(6) 0.2237(3) 0.6618(4) 0.0296(16) Uani 1 1 d . . .
O7 O 1.6312(5) 0.2931(3) 0.7849(4) 0.0292(15) Uani 1 1 d . . .
O8 O 1.3698(5) 0.3706(3) 0.7931(3) 0.0296(16) Uani 1 1 d . . .
O9 O 1.3209(5) 0.2056(3) 0.9880(4) 0.0325(17) Uani 1 1 d . . .
O10 O 1.2118(5) 0.2231(2) 0.7929(3) 0.0226(14) Uani 1 1 d . . .
O11 O 1.6666(5) 0.1998(3) 0.8645(3) 0.0305(16) Uani 1 1 d . . .
O12 O 1.4261(5) 0.2278(3) 0.7158(3) 0.0277(15) Uani 1 1 d . . .
O13 O 1.4387(5) 0.2569(3) 0.8719(4) 0.0386(18) Uani 1 1 d . . .
O14 O 1.4100(5) 0.1548(3) 0.8443(4) 0.0397(18) Uani 1 1 d . . .
C1 C 1.1336(8) 0.3255(4) 0.8741(5) 0.031(2) Uani 1 1 d . . .
C2 C 1.1788(8) 0.3693(4) 0.8395(5) 0.030(2) Uani 1 1 d . . .
C3 C 1.1010(8) 0.3987(4) 0.7899(6) 0.035(2) Uani 1 1 d . . .
H3 H 1.1303 0.4276 0.7672 0.042 Uiso 1 1 calc R . .
C4 C 0.9777(9) 0.3862(4) 0.7726(5) 0.033(2) Uani 1 1 d . . .
C5 C 0.9378(8) 0.3434(4) 0.8086(6) 0.029(2) Uani 1 1 d . . .
H5 H 0.8568 0.3351 0.7987 0.034 Uiso 1 1 calc R . .
C6 C 1.0129(7) 0.3118(4) 0.8593(5) 0.025(2) Uani 1 1 d . . .
C7 C 0.8958(9) 0.4182(4) 0.7171(7) 0.044(3) Uani 1 1 d . . .
H7A H 0.8967 0.4048 0.6673 0.066 Uiso 1 1 calc R . .
H7B H 0.9224 0.4537 0.7194 0.066 Uiso 1 1 calc R . .
H7C H 0.8158 0.4164 0.7292 0.066 Uiso 1 1 calc R . .
C8 C 0.9690(9) 0.2672(4) 0.8996(6) 0.038(3) Uani 1 1 d . . .
H8A H 0.9866 0.2731 0.9534 0.046 Uiso 1 1 calc R . .
H8B H 0.8828 0.2643 0.8862 0.046 Uiso 1 1 calc R . .
C9 C 0.9591(8) 0.1727(4) 0.8979(5) 0.027(2) Uani 1 1 d . . .
H9A H 0.8742 0.1806 0.8927 0.032 Uiso 1 1 calc R . .
H9B H 0.9855 0.1621 0.9495 0.032 Uiso 1 1 calc R . .
C10 C 0.9793(8) 0.1295(4) 0.8463(5) 0.028(2) Uani 1 1 d . . .
C11 C 1.0982(8) 0.1097(4) 0.8469(5) 0.030(2) Uani 1 1 d . . .
C12 C 1.1175(7) 0.0691(4) 0.7987(5) 0.024(2) Uani 1 1 d . . .
C13 C 1.0215(8) 0.0474(4) 0.7533(5) 0.029(2) Uani 1 1 d . . .
H13 H 1.0354 0.0205 0.7210 0.035 Uiso 1 1 calc R . .
C14 C 0.9041(8) 0.0641(4) 0.7538(6) 0.033(2) Uani 1 1 d . . .
C15 C 0.8866(8) 0.1059(4) 0.7995(6) 0.030(2) Uani 1 1 d . . .
H15 H 0.8092 0.1186 0.7986 0.036 Uiso 1 1 calc R . .
C16 C 0.8003(9) 0.0367(4) 0.7061(7) 0.044(3) Uani 1 1 d . . .
H16A H 0.8200 0.0007 0.7005 0.066 Uiso 1 1 calc R . .
H16B H 0.7853 0.0529 0.6574 0.066 Uiso 1 1 calc R . .
H16C H 0.7300 0.0393 0.7301 0.066 Uiso 1 1 calc R . .
C17 C 1.2423(8) 0.0488(4) 0.7990(5) 0.027(2) Uani 1 1 d . . .
H17A H 1.2879 0.0527 0.8489 0.033 Uiso 1 1 calc R . .
H17B H 1.2393 0.0121 0.7862 0.033 Uiso 1 1 calc R . .
C18 C 1.4084(9) 0.0520(4) 0.7282(6) 0.035(2) Uani 1 1 d . . .
H18A H 1.3910 0.0155 0.7170 0.042 Uiso 1 1 calc R . .
H18B H 1.4695 0.0536 0.7722 0.042 Uiso 1 1 calc R . .
C19 C 1.4546(8) 0.0765(4) 0.6635(6) 0.031(2) Uani 1 1 d . . .
C20 C 1.5404(8) 0.1170(4) 0.6760(5) 0.026(2) Uani 1 1 d . . .
C21 C 1.5864(8) 0.1374(4) 0.6132(5) 0.027(2) Uani 1 1 d . . .
C22 C 1.5470(8) 0.1184(4) 0.5417(5) 0.025(2) Uani 1 1 d . . .
H22 H 1.5792 0.1322 0.5011 0.030 Uiso 1 1 calc R . .
C23 C 1.4598(9) 0.0789(4) 0.5285(6) 0.034(2) Uani 1 1 d . . .
C24 C 1.4190(9) 0.0591(4) 0.5915(5) 0.031(2) Uani 1 1 d . . .
H24 H 1.3636 0.0320 0.5847 0.038 Uiso 1 1 calc R . .
C25 C 1.4143(10) 0.0599(5) 0.4514(6) 0.046(3) Uani 1 1 d . . .
H25A H 1.3414 0.0778 0.4324 0.068 Uiso 1 1 calc R . .
H25B H 1.3990 0.0231 0.4530 0.068 Uiso 1 1 calc R . .
H25C H 1.4731 0.0664 0.4189 0.068 Uiso 1 1 calc R . .
C26 C 1.6863(9) 0.1771(4) 0.6254(5) 0.033(2) Uani 1 1 d . . .
H26A H 1.7553 0.1622 0.6568 0.040 Uiso 1 1 calc R . .
H26B H 1.7100 0.1866 0.5774 0.040 Uiso 1 1 calc R . .
C27 C 1.7252(9) 0.2687(4) 0.6551(6) 0.032(2) Uani 1 1 d . . .
H27A H 1.7543 0.2677 0.6069 0.038 Uiso 1 1 calc R . .
H27B H 1.7938 0.2674 0.6946 0.038 Uiso 1 1 calc R . .
C28 C 1.6573(7) 0.3172(4) 0.6616(5) 0.026(2) Uani 1 1 d . . .
C29 C 1.6118(8) 0.3282(4) 0.7296(5) 0.027(2) Uani 1 1 d . . .
C30 C 1.5476(7) 0.3757(4) 0.7344(5) 0.024(2) Uani 1 1 d . . .
C31 C 1.5330(7) 0.4087(4) 0.6753(5) 0.027(2) Uani 1 1 d . . .
H31 H 1.4917 0.4396 0.6796 0.032 Uiso 1 1 calc R . .
C32 C 1.5768(8) 0.3988(4) 0.6081(6) 0.030(2) Uani 1 1 d . . .
C33 C 1.6382(8) 0.3527(4) 0.6021(5) 0.030(2) Uani 1 1 d . . .
H33 H 1.6674 0.3452 0.5576 0.036 Uiso 1 1 calc R . .
C34 C 1.5606(10) 0.4390(4) 0.5435(6) 0.039(3) Uani 1 1 d . . .
H34A H 1.6315 0.4399 0.5198 0.059 Uiso 1 1 calc R . .
H34B H 1.5469 0.4729 0.5633 0.059 Uiso 1 1 calc R . .
H34C H 1.4932 0.4293 0.5071 0.059 Uiso 1 1 calc R . .
C35 C 1.4957(7) 0.3866(4) 0.8048(6) 0.031(2) Uani 1 1 d . . .
H35A H 1.5395 0.3675 0.8466 0.038 Uiso 1 1 calc R . .
H35B H 1.5018 0.4236 0.8165 0.038 Uiso 1 1 calc R . .
C36 C 1.3103(8) 0.3846(4) 0.8563(5) 0.032(2) Uani 1 1 d . . .
H36A H 1.3171 0.4219 0.8651 0.038 Uiso 1 1 calc R . .
H36B H 1.3480 0.3668 0.9012 0.038 Uiso 1 1 calc R . .
N1 N 1.2504(7) 0.3115(4) 0.6738(5) 0.043(2) Uani 1 1 d . . .
C37 C 1.3029(8) 0.3158(4) 0.6134(5) 0.029(2) Uani 1 1 d . . .
H37 H 1.3854 0.3208 0.6187 0.035 Uiso 1 1 calc R . .
C38 C 1.2390(8) 0.3132(4) 0.5441(6) 0.037(3) Uani 1 1 d . . .
H38 H 1.2755 0.3167 0.5012 0.044 Uiso 1 1 calc R . .
C39 C 1.1173(10) 0.3050(5) 0.5390(6) 0.045(3) Uani 1 1 d . . .
H39 H 1.0710 0.3020 0.4919 0.054 Uiso 1 1 calc R . .
C40 C 1.0633(9) 0.3014(4) 0.6029(6) 0.036(3) Uani 1 1 d . . .
H40 H 0.9808 0.2970 0.5993 0.043 Uiso 1 1 calc R . .
C41 C 1.1320(8) 0.3044(4) 0.6704(6) 0.034(2) Uani 1 1 d . . .
H41 H 1.0978 0.3016 0.7143 0.041 Uiso 1 1 calc R . .
N2 N 1.5523(7) 0.3135(4) 0.9884(5) 0.041(2) Uani 1 1 d . . .
C42 C 1.6699(8) 0.3156(5) 0.9969(6) 0.037(3) Uani 1 1 d . . .
H42 H 1.7090 0.3100 0.9555 0.044 Uiso 1 1 calc R . .
C43 C 1.7373(10) 0.3261(4) 1.0669(6) 0.040(3) Uani 1 1 d . . .
H43 H 1.8204 0.3279 1.0717 0.048 Uiso 1 1 calc R . .
C44 C 1.6801(9) 0.3337(4) 1.1294(6) 0.039(3) Uani 1 1 d . . .
H44 H 1.7236 0.3398 1.1767 0.047 Uiso 1 1 calc R . .
C45 C 1.5573(10) 0.3320(5) 1.1190(7) 0.043(3) Uani 1 1 d . . .
H45 H 1.5162 0.3373 1.1596 0.052 Uiso 1 1 calc R . .
C46 C 1.4933(9) 0.3222(4) 1.0473(6) 0.036(3) Uani 1 1 d . . .
H46 H 1.4100 0.3217 1.0404 0.043 Uiso 1 1 calc R . .
N3 N 1.5317(8) 0.0888(4) 0.9386(5) 0.042(2) Uani 1 1 d . . .
C47 C 1.6333(9) 0.0759(5) 0.9163(6) 0.042(3) Uani 1 1 d . . .
H47 H 1.6449 0.0846 0.8676 0.051 Uiso 1 1 calc R . .
C48 C 1.7243(11) 0.0498(5) 0.9617(8) 0.060(4) Uani 1 1 d . . .
H48 H 1.7946 0.0409 0.9436 0.072 Uiso 1 1 calc R . .
C49 C 1.7089(11) 0.0375(6) 1.0339(8) 0.069(4) Uani 1 1 d . . .
H49 H 1.7695 0.0210 1.0661 0.082 Uiso 1 1 calc R . .
C50 C 1.6003(11) 0.0503(6) 1.0581(7) 0.063(4) Uani 1 1 d . . .
H50 H 1.5874 0.0425 1.1068 0.076 Uiso 1 1 calc R . .
C51 C 1.5126(10) 0.0747(5) 1.0085(6) 0.049(3) Uani 1 1 d . . .
H51 H 1.4387 0.0817 1.0235 0.059 Uiso 1 1 calc R . .
C52 C 1.3830(13) 0.4944(7) 1.0036(10) 0.079(5) Uani 1 1 d . . .
H52 H 1.3014 0.4898 1.0045 0.095 Uiso 1 1 calc R . .
C53 C 1.4612(13) 0.4609(5) 1.0397(8) 0.061(4) Uani 1 1 d . . .
H53 H 1.4342 0.4346 1.0686 0.073 Uiso 1 1 calc R . .
C54 C 1.5776(14) 0.4644(7) 1.0351(10) 0.082(5) Uani 1 1 d . . .
H54 H 1.6312 0.4395 1.0577 0.099 Uiso 1 1 calc R . .

loop_
_atom_site_aniso_label
_atom_site_aniso_U_11
_atom_site_aniso_U_22
_atom_site_aniso_U_33
_atom_site_aniso_U_23
_atom_site_aniso_U_13
_atom_site_aniso_U_12
U1 0.02330(19) 0.0301(2) 0.01898(19) 0.00132(16) 0.00342(12) 0.00087(14)
U2 0.02420(19) 0.0253(2) 0.0215(2) 0.00257(15) 0.00473(12) 0.00147(14)
O1 0.037(4) 0.036(5) 0.024(4) -0.010(3) 0.006(3) 0.006(3)
O2 0.023(3) 0.028(4) 0.039(4) 0.002(3) 0.012(3) 0.001(3)
O3 0.034(4) 0.032(5) 0.028(4) 0.006(3) 0.009(3) 0.002(3)
O4 0.032(4) 0.025(4) 0.042(4) 0.013(3) 0.012(3) 0.010(3)
O5 0.035(4) 0.022(4) 0.026(4) 0.006(3) 0.010(3) 0.002(3)
O6 0.035(4) 0.024(4) 0.033(4) 0.001(3) 0.016(3) -0.002(3)
O7 0.031(3) 0.033(5) 0.025(4) 0.001(3) 0.005(3) -0.001(3)
O8 0.020(3) 0.040(5) 0.030(4) -0.014(3) 0.009(3) -0.010(3)
O9 0.026(4) 0.045(5) 0.028(4) 0.004(3) 0.009(3) -0.004(3)
O10 0.023(3) 0.012(4) 0.032(4) 0.002(3) 0.004(2) 0.001(2)
O11 0.029(4) 0.041(5) 0.023(4) 0.002(3) 0.006(3) 0.002(3)
O12 0.029(3) 0.034(5) 0.020(4) -0.001(3) 0.002(2) 0.003(3)
O13 0.019(3) 0.068(6) 0.029(4) -0.006(4) 0.003(3) 0.003(3)
O14 0.025(4) 0.055(5) 0.041(4) 0.020(4) 0.009(3) 0.014(3)
C1 0.029(5) 0.042(7) 0.021(5) -0.008(4) 0.003(4) 0.008(4)
C2 0.034(5) 0.037(7) 0.019(5) -0.011(4) 0.003(4) 0.002(4)
C3 0.036(6) 0.027(6) 0.044(7) -0.006(5) 0.012(4) -0.008(4)
C4 0.039(6) 0.033(7) 0.024(5) 0.000(4) 0.001(4) 0.006(4)
C5 0.028(5) 0.016(6) 0.044(6) -0.004(4) 0.011(4) 0.004(4)
C6 0.022(5) 0.025(6) 0.030(5) -0.008(4) 0.008(4) 0.000(4)
C7 0.035(6) 0.026(7) 0.068(8) 0.002(6) 0.001(5) 0.004(4)
C8 0.033(6) 0.044(8) 0.040(7) 0.001(5) 0.018(4) -0.002(5)
C9 0.022(5) 0.029(6) 0.029(5) 0.008(4) 0.004(4) 0.003(4)
C10 0.035(5) 0.024(6) 0.027(5) 0.003(4) 0.011(4) 0.001(4)
C11 0.024(5) 0.038(7) 0.031(6) 0.018(5) 0.008(4) 0.000(4)
C12 0.028(5) 0.021(6) 0.026(5) 0.009(4) 0.014(4) -0.001(4)
C13 0.037(6) 0.021(6) 0.030(6) 0.005(4) 0.005(4) -0.001(4)
C14 0.036(6) 0.024(6) 0.040(6) 0.006(5) 0.011(4) -0.007(4)
C15 0.023(5) 0.024(6) 0.044(6) 0.011(5) 0.009(4) 0.002(4)
C16 0.033(6) 0.024(7) 0.074(9) -0.003(6) 0.002(5) -0.002(4)
C17 0.043(6) 0.020(6) 0.021(5) -0.001(4) 0.008(4) 0.010(4)
C18 0.040(6) 0.028(6) 0.039(6) 0.005(5) 0.013(4) 0.005(4)
C19 0.029(5) 0.026(6) 0.039(6) 0.012(5) 0.010(4) 0.010(4)
C20 0.027(5) 0.021(6) 0.033(6) 0.006(4) 0.012(4) 0.012(4)
C21 0.037(5) 0.022(6) 0.022(5) 0.011(4) 0.010(4) 0.011(4)
C22 0.046(5) 0.016(5) 0.014(5) 0.011(4) 0.011(4) 0.013(4)
C23 0.051(6) 0.020(6) 0.031(6) -0.008(4) 0.010(4) 0.006(5)
C24 0.046(6) 0.020(6) 0.029(6) 0.007(4) 0.009(4) 0.005(4)
C25 0.066(8) 0.036(8) 0.037(7) -0.008(5) 0.017(5) -0.001(6)
C26 0.055(6) 0.029(7) 0.020(5) 0.001(4) 0.020(4) 0.004(5)
C27 0.041(6) 0.023(6) 0.036(6) 0.003(4) 0.017(4) 0.000(4)
C28 0.022(5) 0.028(6) 0.029(5) -0.002(4) 0.008(3) -0.006(4)
C29 0.028(5) 0.031(6) 0.023(5) 0.004(4) 0.001(4) -0.006(4)
C30 0.025(5) 0.013(5) 0.032(5) -0.006(4) -0.002(4) -0.002(4)
C31 0.021(5) 0.036(6) 0.023(5) 0.002(4) 0.000(3) -0.008(4)
C32 0.035(5) 0.010(5) 0.044(6) 0.000(4) 0.004(4) 0.004(4)
C33 0.030(5) 0.033(6) 0.027(5) -0.008(4) 0.008(4) -0.016(4)
C34 0.063(7) 0.014(6) 0.043(7) 0.001(5) 0.013(5) 0.006(5)
C35 0.020(5) 0.029(6) 0.045(6) -0.008(5) 0.005(4) -0.005(4)
C36 0.027(5) 0.038(7) 0.031(6) -0.017(5) 0.005(4) -0.009(4)
N1 0.037(5) 0.066(8) 0.025(5) 0.007(5) 0.004(4) 0.005(4)
C37 0.029(5) 0.025(6) 0.032(6) 0.005(4) 0.004(4) -0.001(4)
C38 0.032(6) 0.035(7) 0.045(7) 0.012(5) 0.011(4) 0.003(5)
C39 0.051(7) 0.053(8) 0.028(6) 0.004(5) -0.004(5) -0.015(5)
C40 0.030(6) 0.033(7) 0.045(7) 0.000(5) 0.011(4) 0.003(4)
C41 0.027(6) 0.041(7) 0.033(6) 0.005(5) 0.000(4) 0.013(4)
N2 0.031(5) 0.066(7) 0.024(5) -0.016(4) -0.001(3) 0.001(4)
C42 0.033(6) 0.044(8) 0.035(6) -0.007(5) 0.012(4) 0.001(5)
C43 0.047(6) 0.016(6) 0.053(7) -0.006(5) -0.001(5) 0.001(5)
C44 0.052(7) 0.035(7) 0.029(6) 0.005(5) 0.001(5) -0.005(5)
C45 0.059(7) 0.030(7) 0.047(7) -0.003(5) 0.024(5) 0.006(5)
C46 0.032(5) 0.043(8) 0.036(6) -0.004(5) 0.015(4) -0.005(5)
N3 0.041(5) 0.038(6) 0.045(6) 0.007(4) 0.007(4) 0.007(4)
C47 0.041(6) 0.051(8) 0.037(6) 0.017(5) 0.010(5) 0.009(5)
C48 0.049(7) 0.060(10) 0.077(10) 0.037(8) 0.026(6) 0.021(6)
C49 0.051(8) 0.081(12) 0.073(10) 0.046(8) 0.003(6) 0.020(7)
C50 0.065(9) 0.079(11) 0.045(8) 0.034(7) 0.007(6) 0.005(7)
C51 0.046(7) 0.063(9) 0.038(7) 0.025(6) 0.005(5) 0.009(6)
C52 0.056(9) 0.060(12) 0.116(14) 0.008(10) -0.005(8) 0.023(8)
C53 0.080(10) 0.044(9) 0.062(9) 0.003(7) 0.019(7) 0.013(7)
C54 0.080(11) 0.065(12) 0.102(13) 0.007(10) 0.013(9) 0.043(9)

loop_
_atom_type_symbol
_atom_type_description
_atom_type_scat_dispersion_real
_atom_type_scat_dispersion_imag
_atom_type_scat_source
C C 0.0033 0.0016 'International Tables Vol C Tables 4.2.6.8 and 6.1.1.4'
H H 0.0000 0.0000 'International Tables Vol C Tables 4.2.6.8 and 6.1.1.4'
N N 0.0061 0.0033 'International Tables Vol C Tables 4.2.6.8 and 6.1.1.4'
O O 0.0106 0.0060 'International Tables Vol C Tables 4.2.6.8 and 6.1.1.4'
U U -9.6767 9.6646 'International Tables Vol C Tables 4.2.6.8 and 6.1.1.4'

loop_
_geom_angle_atom_site_label_1
_geom_angle_atom_site_label_2
_geom_angle_atom_site_label_3
_geom_angle
_geom_angle_site_symmetry_1
_geom_angle_site_symmetry_3
_geom_angle_publ_flag
O10 U1 O9 177.1(3) . . ?
O10 U1 O1 94.5(3) . . ?
O9 U1 O1 86.7(3) . . ?
O10 U1 O3 94.5(2) . . ?
O9 U1 O3 86.4(3) . . ?
O1 U1 O3 136.4(2) . . ?
O10 U1 O13 87.6(2) . . ?
O9 U1 O13 89.9(3) . . ?
O1 U1 O13 82.6(3) . . ?
O3 U1 O13 140.3(3) . . ?
O10 U1 O14 83.2(2) . . ?
O9 U1 O14 94.5(3) . . ?
O1 U1 O14 149.8(2) . . ?
O3 U1 O14 73.6(2) . . ?
O13 U1 O14 67.2(3) . . ?
O10 U1 O2 75.9(2) . . ?
O9 U1 O2 107.0(2) . . ?
O1 U1 O2 70.9(2) . . ?
O3 U1 O2 70.2(2) . . ?
O13 U1 O2 147.3(2) . . ?
O14 U1 O2 136.2(2) . . ?
O10 U1 U2 72.99(18) . . ?
O9 U1 U2 104.13(19) . . ?
O1 U1 U2 112.50(17) . . ?
O3 U1 U2 110.90(16) . . ?
O13 U1 U2 32.70(18) . . ?
O14 U1 U2 38.07(17) . . ?
O2 U1 U2 148.87(14) . . ?
O12 U2 O11 177.2(3) . . ?
O12 U2 O7 95.2(3) . . ?
O11 U2 O7 87.0(3) . . ?
O12 U2 O5 93.5(3) . . ?
O11 U2 O5 86.1(3) . . ?
O7 U2 O5 135.9(2) . . ?
O12 U2 O13 87.6(3) . . ?
O11 U2 O13 91.0(3) . . ?
O7 U2 O13 82.3(3) . . ?
O5 U2 O13 141.3(3) . . ?
O12 U2 O14 87.0(3) . . ?
O11 U2 O14 90.2(3) . . ?
O7 U2 O14 149.1(2) . . ?
O5 U2 O14 74.4(2) . . ?
O13 U2 O14 67.0(3) . . ?
O12 U2 O6 74.5(2) . . ?
O11 U2 O6 108.0(2) . . ?
O7 U2 O6 70.7(2) . . ?
O5 U2 O6 70.3(2) . . ?
O13 U2 O6 145.6(2) . . ?
O14 U2 O6 138.6(2) . . ?
O12 U2 U1 75.1(2) . . ?
O11 U2 U1 102.4(2) . . ?
O7 U2 U1 113.15(17) . . ?
O5 U2 U1 110.89(15) . . ?
O13 U2 U1 32.60(18) . . ?
O14 U2 U1 37.91(16) . . ?
O6 U2 U1 149.56(14) . . ?
C1 O1 U1 122.0(6) . . ?
C8 O2 C9 113.2(7) . . ?
C8 O2 U1 119.4(6) . . ?
C9 O2 U1 119.2(5) . . ?
C11 O3 U1 129.6(6) . . ?
C18 O4 C17 112.2(7) . . ?
C20 O5 U2 125.9(6) . . ?
C26 O6 C27 112.0(7) . . ?
C26 O6 U2 120.1(5) . . ?
C27 O6 U2 117.7(5) . . ?
C29 O7 U2 127.6(6) . . ?
C36 O8 C35 111.7(7) . . ?
C36 O8 N1 120.5(5) . . ?
C35 O8 N1 127.5(5) . . ?
U1 O10 N1 134.0(3) . . ?
U2 O12 N1 137.9(4) . . ?
U1 O13 U2 114.7(3) . . ?
U1 O13 N2 117.2(3) . . ?
U2 O13 N2 120.4(3) . . ?
U1 O14 U2 104.0(3) . . ?
U1 O14 N3 119.5(3) . . ?
U2 O14 N3 110.8(3) . . ?
O1 C1 C6 118.6(9) . . ?
O1 C1 C2 119.9(8) . . ?
C6 C1 C2 121.4(9) . . ?
C3 C2 C1 118.8(9) . . ?
C3 C2 C36 119.7(10) . . ?
C1 C2 C36 121.5(9) . . ?
C2 C3 C4 121.9(10) . . ?
C5 C4 C3 117.0(9) . . ?
C5 C4 C7 122.3(9) . . ?
C3 C4 C7 120.8(10) . . ?
C4 C5 C6 123.7(9) . . ?
C1 C6 C5 117.2(9) . . ?
C1 C6 C8 119.4(9) . . ?
C5 C6 C8 123.4(9) . . ?
O2 C8 C6 110.9(8) . . ?
O2 C9 C10 110.4(7) . . ?
C15 C10 C11 118.3(9) . . ?
C15 C10 C9 122.4(8) . . ?
C11 C10 C9 119.3(9) . . ?
O3 C11 C12 123.9(8) . . ?
O3 C11 C10 116.6(9) . . ?
C12 C11 C10 119.5(9) . . ?
C13 C12 C11 119.4(8) . . ?
C13 C12 C17 121.2(9) . . ?
C11 C12 C17 119.4(8) . . ?
C12 C13 C14 122.6(10) . . ?
C15 C14 C13 117.5(9) . . ?
C15 C14 C16 121.8(9) . . ?
C13 C14 C16 120.6(10) . . ?
C14 C15 C10 122.6(9) . . ?
O4 C17 C12 109.9(7) . . ?
O4 C18 C19 111.3(8) . . ?
C24 C19 C20 119.1(9) . . ?
C24 C19 C18 120.9(10) . . ?
C20 C19 C18 119.9(9) . . ?
O5 C20 C21 119.2(9) . . ?
O5 C20 C19 122.7(8) . . ?
C21 C20 C19 117.9(9) . . ?
C22 C21 C20 120.5(9) . . ?
C22 C21 C26 120.2(8) . . ?
C20 C21 C26 119.1(9) . . ?
C21 C22 C23 122.0(8) . . ?
C24 C23 C22 115.9(9) . . ?
C24 C23 C25 122.1(10) . . ?
C22 C23 C25 122.0(9) . . ?
C19 C24 C23 124.5(10) . . ?
O6 C26 C21 110.1(7) . . ?
O6 C27 C28 109.1(7) . . ?
C33 C28 C29 119.6(9) . . ?
C33 C28 C27 120.9(8) . . ?
C29 C28 C27 119.5(9) . . ?
O7 C29 C28 117.8(9) . . ?
O7 C29 C30 124.1(8) . . ?
C28 C29 C30 118.1(9) . . ?
C31 C30 C29 119.6(9) . . ?
C31 C30 C35 122.0(9) . . ?
C29 C30 C35 118.4(9) . . ?
C30 C31 C32 123.3(10) . . ?
C33 C32 C31 117.9(9) . . ?
C33 C32 C34 121.3(9) . . ?
C31 C32 C34 120.7(9) . . ?
C32 C33 C28 121.5(9) . . ?
O8 C35 C30 108.6(7) . . ?
O8 C36 C2 109.3(7) . . ?
C37 N1 C41 122.7(9) . . ?
C37 N1 O8 111.2(7) . . ?
C41 N1 O8 118.2(7) . . ?
C37 N1 O12 84.5(6) . . ?
C41 N1 O12 122.8(8) . . ?
O8 N1 O12 88.2(3) . . ?
C37 N1 O10 137.3(8) . . ?
C41 N1 O10 72.6(6) . . ?
O8 N1 O10 88.3(3) . . ?
O12 N1 O10 57.5(2) . . ?
N1 C37 C38 120.9(9) . . ?
C37 C38 C39 117.5(10) . . ?
C38 C39 C40 120.8(10) . . ?
C41 C40 C39 118.7(10) . . ?
N1 C41 C40 119.3(10) . . ?
C42 N2 C46 120.6(9) . . ?
C42 N2 O13 117.8(7) . . ?
C46 N2 O13 117.6(7) . . ?
N2 C42 C43 121.2(10) . . ?
C44 C43 C42 120.0(10) . . ?
C45 C44 C43 117.7(10) . . ?
C44 C45 C46 120.2(10) . . ?
N2 C46 C45 120.2(10) . . ?
C47 N3 C51 118.8(9) . . ?
C47 N3 O14 111.2(7) . . ?
C51 N3 O14 128.9(7) . . ?
N3 C47 C48 123.1(10) . . ?
C49 C48 C47 118.9(11) . . ?
C48 C49 C50 118.7(11) . . ?
C51 C50 C49 118.9(11) . . ?
N3 C51 C50 121.5(11) . . ?
C53 C52 C54 120.1(15) . 3_867 ?
C52 C53 C54 121.2(15) . . ?
C53 C54 C52 118.5(14) . 3_867 ?

loop_
_geom_bond_atom_site_label_1
_geom_bond_atom_site_label_2
_geom_bond_distance
_geom_bond_site_symmetry_2
_geom_bond_publ_flag
U1 O10 1.774(6) . ?
U1 O9 1.795(6) . ?
U1 O1 2.245(7) . ?
U1 O3 2.256(7) . ?
U1 O13 2.334(7) . ?
U1 O14 2.492(7) . ?
U1 O2 2.661(6) . ?
U1 U2 3.9359(4) . ?
U2 O12 1.789(6) . ?
U2 O11 1.801(6) . ?
U2 O7 2.221(7) . ?
U2 O5 2.260(7) . ?
U2 O13 2.340(7) . ?
U2 O14 2.502(7) . ?
U2 O6 2.685(6) . ?
O1 C1 1.368(11) . ?
O2 C8 1.447(12) . ?
O2 C9 1.459(11) . ?
O3 C11 1.356(12) . ?
O4 C18 1.444(11) . ?
O4 C17 1.466(11) . ?
O5 C20 1.319(11) . ?
O6 C26 1.464(11) . ?
O6 C27 1.474(11) . ?
O7 C29 1.334(11) . ?
O8 C36 1.446(11) . ?
O8 C35 1.464(10) . ?
O8 N1 2.802(11) . ?
O10 N1 3.191(11) . ?
O12 N1 2.944(11) . ?
O13 N2 2.709(11) . ?
O14 N3 2.635(11) . ?
C1 C6 1.393(13) . ?
C1 C2 1.415(15) . ?
C2 C3 1.379(14) . ?
C2 C36 1.522(13) . ?
C3 C4 1.416(13) . ?
C4 C5 1.382(14) . ?
C4 C7 1.499(13) . ?
C5 C6 1.406(13) . ?
C6 C8 1.478(14) . ?
C9 C10 1.483(13) . ?
C10 C15 1.382(13) . ?
C10 C11 1.432(13) . ?
C11 C12 1.391(14) . ?
C12 C13 1.375(13) . ?
C12 C17 1.500(12) . ?
C13 C14 1.392(13) . ?
C14 C15 1.381(15) . ?
C14 C16 1.518(13) . ?
C18 C19 1.480(13) . ?
C19 C24 1.371(14) . ?
C19 C20 1.416(14) . ?
C20 C21 1.410(12) . ?
C21 C22 1.383(13) . ?
C21 C26 1.512(14) . ?
C22 C23 1.408(14) . ?
C23 C24 1.381(13) . ?
C23 C25 1.487(13) . ?
C27 C28 1.474(13) . ?
C28 C33 1.396(13) . ?
C28 C29 1.421(13) . ?
C29 C30 1.426(13) . ?
C30 C31 1.348(13) . ?
C30 C35 1.497(13) . ?
C31 C32 1.393(13) . ?
C32 C33 1.381(14) . ?
C32 C34 1.544(14) . ?
N1 C37 1.315(12) . ?
N1 C41 1.340(13) . ?
C37 C38 1.346(13) . ?
C38 C39 1.379(14) . ?
C39 C40 1.380(15) . ?
C40 C41 1.341(14) . ?
N2 C42 1.314(12) . ?
N2 C46 1.348(12) . ?
C42 C43 1.397(14) . ?
C43 C44 1.388(15) . ?
C44 C45 1.372(15) . ?
C45 C46 1.403(15) . ?
N3 C47 1.312(13) . ?
N3 C51 1.353(13) . ?
C47 C48 1.385(15) . ?
C48 C49 1.369(16) . ?
C49 C50 1.398(17) . ?
C50 C51 1.380(15) . ?
C52 C53 1.329(18) . ?
C52 C54 1.38(2) 3_867 ?
C53 C54 1.33(2) . ?
C54 C52 1.38(2) 3_867 ?
